data_7020781
loop_
_publ_author_name
'Serpell, Christopher J.'
'Cookson, James'
'Thompson, Amber L.'
'Brown, Christopher M.'
'Beer, Paul D.'

_publ_section_title
;
 Haloaurate and halopalladate imidazolium salts: structures, properties,
 and use as precursors for catalytic metal nanoparticles.
;
_journal_issue 5
_journal_name_full 'Dalton transactions (Cambridge, England : 2003)'
_journal_page_first 1385
_journal_page_last 1393
_journal_paper_doi 10.1039/c2dt31984e
_journal_volume 42
_journal_year 2013
_chemical_formula_moiety '2(C15 H29 N2), Br1.78 Cl2.22 Pd'
_chemical_formula_sum 'C30 H58 Br1.78 Cl2.22 N4 Pd'
_chemical_formula_weight 802.16
_chemical_melting_point 307
_chemical_name_systematic
;
1,3-Dihexyl-1H-imidazol-3-ium tetrahalopalladate
;
_space_group_IT_number 2
_symmetry_cell_setting triclinic
_symmetry_space_group_name_Hall '-P 1'
_symmetry_space_group_name_H-M 'P -1'
_atom_sites_solution_hydrogens geom
_atom_sites_solution_primary direct
_audit_creation_date 10-07-02
_audit_creation_method CRYSTALS_ver_14.07
_cell_angle_alpha 82.14(2)
_cell_angle_beta 78.97(2)
_cell_angle_gamma 68.59(2)
_cell_formula_units_Z 1
_cell_length_a 7.682(4)
_cell_length_b 9.105(6)
_cell_length_c 13.838(10)
_cell_measurement_reflns_used 3179
_cell_measurement_temperature 100
_cell_measurement_theta_max 32
_cell_measurement_theta_min 2
_cell_volume 882.1(10)
_computing_cell_refinement 'CrystalClear (Rigaku, 1997--2002)'
_computing_data_collection 'CrystalClear (Rigaku, 1997--2002)'
_computing_data_reduction 'CrystalClear (Rigaku, 1997--2002)'
_computing_molecular_graphics 'CAMERON (Watkin et al., 1996)'
_computing_publication_material 'CRYSTALS (Betteridge et al., 2003)'
_computing_structure_refinement 'CRYSTALS (Betteridge et al., 2003)'
_computing_structure_solution 'Superflip (Palatinus & Chapuis, 2007)'
_diffrn_ambient_temperature 100
_diffrn_measured_fraction_theta_full 0.958
_diffrn_measured_fraction_theta_max 0.829
_diffrn_measurement_device area
_diffrn_measurement_device_type synchrotron
_diffrn_measurement_method \w-scans
_diffrn_radiation_monochromator 'Si(1 1 1) double-crystal monochromator'
_diffrn_radiation_type Synchrotron
_diffrn_radiation_wavelength 0.68890
_diffrn_reflns_av_R_equivalents 0.029
_diffrn_reflns_limit_h_max 11
_diffrn_reflns_limit_h_min -8
_diffrn_reflns_limit_k_max 13
_diffrn_reflns_limit_k_min -13
_diffrn_reflns_limit_l_max 20
_diffrn_reflns_limit_l_min -20
_diffrn_reflns_number 11211
_diffrn_reflns_theta_full 25.040
_diffrn_reflns_theta_max 31.696
_diffrn_reflns_theta_min 2.335
_diffrn_standards_number 0
_exptl_absorpt_coefficient_mu 2.735
_exptl_absorpt_correction_T_max 0.99
_exptl_absorpt_correction_T_min 0.88
_exptl_absorpt_correction_type multi-scan
_exptl_absorpt_process_details 'DENZO/SCALEPACK (Otwinowski & Minor, 1997)'
_exptl_crystal_colour red
_exptl_crystal_density_diffrn 1.510
_exptl_crystal_density_meas ?
_exptl_crystal_density_method 'not measured'
_exptl_crystal_description plate
_exptl_crystal_F_000 412.043
_exptl_crystal_size_max 0.109
_exptl_crystal_size_mid 0.083
_exptl_crystal_size_min 0.002
_refine_diff_density_max 1.10
_refine_diff_density_min -1.23
_refine_ls_extinction_method None
_refine_ls_goodness_of_fit_ref 0.9192
_refine_ls_hydrogen_treatment none
_refine_ls_matrix_type full
_refine_ls_number_parameters 186
_refine_ls_number_reflns 5425
_refine_ls_number_restraints 0
_refine_ls_R_factor_all 0.0452
_refine_ls_R_factor_gt 0.0414
_refine_ls_shift/su_max 0.0000947
_refine_ls_shift/su_mean 0.0000182
_refine_ls_structure_factor_coef Fsqd
_refine_ls_weighting_details
;
Method, part 1, Chebychev polynomial, (Watkin, 1994, Prince, 1982)
[weight] = 1.0/[A~0~*T~0~(x)+A~1~*T~1~(x) ... +A~n-1~]*T~n-1~(x)]
where A~i~ are the Chebychev coefficients listed below and x= Fcalc/Fmax
Method = Robust Weighting (Prince, 1982)
W = [weight] * [1-(deltaF/6*sigmaF)^2^]^2^
A~i~ are:
23.9 29.2 11.2
;
_refine_ls_weighting_scheme calc
_refine_ls_wR_factor_all 0.0694
_refine_ls_wR_factor_gt 0.0675
_refine_ls_wR_factor_ref 0.0694
_reflns_limit_h_max 11
_reflns_limit_h_min -10
_reflns_limit_k_max 13
_reflns_limit_k_min -13
_reflns_limit_l_max 20
_reflns_limit_l_min 0
_reflns_number_gt 5033
_reflns_number_total 5435
_reflns_threshold_expression I>2.0\s(I)
_oxford_diffrn_Wilson_B_factor 1.48
_oxford_diffrn_Wilson_scale 1.08
_oxford_refine_ls_r_factor_ref 0.0452
_oxford_refine_ls_scale 0.8296(17)
_oxford_reflns_number_all 5425
_oxford_reflns_threshold_expression_ref I>-3.0\s(I)
_oxford_structure_analysis_title 034CJS10
_cod_data_source_file c2dt31984e.txt
_cod_data_source_block 4b
_cod_depositor_comments
;
The following automatic conversions were performed:

'_exptl_crystal_density_meas' value 'not measured' was changed to '?'
- the value is perceived as not measured.

Automatic conversion script
Id: cif_fix_values 3008 2015-01-20 13:52:24Z robertas 
;
_cod_original_sg_symbol_H-M 'P -1 '
_cod_original_formula_sum 'C30 H58 Br1.78 Cl2.22 N4 Pd1'
_cod_database_code 7020781

loop_
_symmetry_equiv_pos_as_xyz
x,y,z
-x,-y,-z

loop_
_atom_site_label
_atom_site_type_symbol
_atom_site_fract_x
_atom_site_fract_y
_atom_site_fract_z
_atom_site_U_iso_or_equiv
_atom_site_occupancy
_atom_site_adp_type
_atom_site_refinement_flags_posn
_atom_site_refinement_flags_occupancy
_atom_site_disorder_group
Pd1 Pd 0.0000 1.0000 0.5000 0.0162 1.0000 Uani S . .
Br2 Br -0.0659(7) 1.0438(5) 0.3296(2) 0.0183 0.476(3) Uani . P 2
Br3 Br 0.0308(11) 1.2601(6) 0.4911(5) 0.0167 0.414(3) Uani . P 2
N4 N 0.5137(3) 0.7258(2) 0.38552(16) 0.0192 1.0000 Uani . . .
C5 C 0.5042(4) 0.8874(3) 0.3992(2) 0.0221 1.0000 Uani . . .
C6 C 0.4787(4) 0.9950(3) 0.3049(2) 0.0232 1.0000 Uani . . .
C7 C 0.6232(4) 0.9274(3) 0.2157(2) 0.0220 1.0000 Uani . . .
C8 C 0.6182(4) 1.0478(3) 0.1265(2) 0.0247 1.0000 Uani . . .
C9 C 0.7464(4) 0.9745(3) 0.0337(2) 0.0254 1.0000 Uani . . .
C10 C 0.7412(5) 1.0937(4) -0.0562(2) 0.0308 1.0000 Uani . . .
C11 C 0.6627(4) 0.5889(3) 0.40400(18) 0.0201 1.0000 Uani . . .
C12 C 0.6230(4) 0.4667(3) 0.37818(18) 0.0201 1.0000 Uani . . .
N13 N 0.4509(3) 0.5314(2) 0.34420(15) 0.0180 1.0000 Uani . . .
C14 C 0.3866(4) 0.6887(3) 0.35003(18) 0.0193 1.0000 Uani . . .
C15 C 0.3572(4) 0.4379(3) 0.30943(19) 0.0216 1.0000 Uani . . .
C16 C -0.0477(4) 0.5114(3) 0.15998(18) 0.0200 1.0000 Uani . . .
C17 C 0.1216(4) 0.4230(3) 0.21359(18) 0.0201 1.0000 Uani . . .
C1 C 0.1959(4) 0.5344(3) 0.25297(19) 0.0203 1.0000 Uani . . .
C4 C -0.1281(4) 0.4021(3) 0.1237(2) 0.0227 1.0000 Uani . . .
C2 C -0.3074(4) 0.4941(3) 0.0778(2) 0.0277 1.0000 Uani . . .
Cl103 Cl 0.035(2) 1.2414(11) 0.4845(9) 0.0167 0.586(3) Uani . P 1
Cl102 Cl -0.0616(17) 1.0431(13) 0.3434(5) 0.0183 0.524(3) Uani . P 1
H51 H 0.6238 0.8778 0.4193 0.0272 1.0000 Uiso R . .
H52 H 0.3983 0.9298 0.4511 0.0268 1.0000 Uiso R . .
H62 H 0.4924 1.0913 0.3170 0.0291 1.0000 Uiso R . .
H61 H 0.3509 1.0201 0.2900 0.0291 1.0000 Uiso R . .
H72 H 0.7487 0.8889 0.2333 0.0272 1.0000 Uiso R . .
H71 H 0.5961 0.8406 0.1961 0.0271 1.0000 Uiso R . .
H81 H 0.6579 1.1305 0.1417 0.0309 1.0000 Uiso R . .
H82 H 0.4893 1.0946 0.1117 0.0312 1.0000 Uiso R . .
H92 H 0.8760 0.9275 0.0478 0.0320 1.0000 Uiso R . .
H91 H 0.7068 0.8906 0.0189 0.0322 1.0000 Uiso R . .
H101 H 0.8231 1.0400 -0.1131 0.0470 1.0000 Uiso R . .
H103 H 0.7861 1.1739 -0.0430 0.0467 1.0000 Uiso R . .
H102 H 0.6133 1.1413 -0.0702 0.0469 1.0000 Uiso R . .
H111 H 0.7685 0.5844 0.4303 0.0263 1.0000 Uiso R . .
H121 H 0.6956 0.3578 0.3815 0.0241 1.0000 Uiso R . .
H141 H 0.2725 0.7598 0.3326 0.0245 1.0000 Uiso R . .
H152 H 0.3064 0.3840 0.3679 0.0267 1.0000 Uiso R . .
H151 H 0.4534 0.3617 0.2667 0.0266 1.0000 Uiso R . .
H162 H -0.1467 0.5792 0.2065 0.0250 1.0000 Uiso R . .
H161 H -0.0096 0.5768 0.1043 0.0256 1.0000 Uiso R . .
H171 H 0.0849 0.3552 0.2680 0.0252 1.0000 Uiso R . .
H172 H 0.2256 0.3574 0.1674 0.0251 1.0000 Uiso R . .
H12 H 0.0949 0.6037 0.2973 0.0264 1.0000 Uiso R . .
H11 H 0.2418 0.5986 0.1987 0.0259 1.0000 Uiso R . .
H41 H -0.1552 0.3317 0.1787 0.0278 1.0000 Uiso R . .
H42 H -0.0318 0.3400 0.0741 0.0277 1.0000 Uiso R . .
H22 H -0.3574 0.4237 0.0561 0.0428 1.0000 Uiso R . .
H21 H -0.4023 0.5594 0.1264 0.0427 1.0000 Uiso R . .
H23 H -0.2793 0.5615 0.0220 0.0431 1.0000 Uiso R . .

loop_
_atom_site_aniso_label
_atom_site_aniso_U_11
_atom_site_aniso_U_22
_atom_site_aniso_U_33
_atom_site_aniso_U_23
_atom_site_aniso_U_13
_atom_site_aniso_U_12
Pd1 0.01579(14) 0.01451(11) 0.01821(12) -0.00118(8) -0.00457(9) -0.00428(9)
Br2 0.0246(3) 0.01859(17) 0.0134(9) 0.0002(7) -0.0089(7) -0.00717(18)
Br3 0.0215(4) 0.0104(12) 0.0207(9) -0.0032(7) -0.0062(5) -0.0062(9)
N4 0.0200(11) 0.0161(9) 0.0218(10) -0.0029(7) -0.0023(8) -0.0063(8)
C5 0.0212(13) 0.0175(10) 0.0283(12) -0.0084(9) -0.0042(10) -0.0051(9)
C6 0.0223(14) 0.0152(10) 0.0302(13) -0.0046(9) -0.0036(10) -0.0035(9)
C7 0.0204(13) 0.0155(10) 0.0304(13) -0.0041(9) -0.0068(10) -0.0042(9)
C8 0.0256(15) 0.0156(10) 0.0319(13) -0.0034(9) -0.0060(11) -0.0049(9)
C9 0.0177(14) 0.0227(12) 0.0340(14) -0.0030(10) -0.0034(10) -0.0049(10)
C10 0.0283(16) 0.0306(14) 0.0329(15) 0.0004(11) -0.0048(12) -0.0106(12)
C11 0.0196(13) 0.0179(10) 0.0213(11) -0.0029(8) -0.0025(9) -0.0043(9)
C12 0.0178(13) 0.0172(10) 0.0224(11) -0.0010(8) -0.0025(9) -0.0033(9)
N13 0.0182(11) 0.0145(8) 0.0201(9) -0.0010(7) -0.0016(7) -0.0052(7)
C14 0.0187(13) 0.0157(10) 0.0224(11) -0.0019(8) -0.0041(9) -0.0039(9)
C15 0.0259(14) 0.0164(10) 0.0250(12) 0.0003(9) -0.0068(10) -0.0096(9)
C16 0.0206(13) 0.0169(10) 0.0188(10) -0.0017(8) -0.0014(9) -0.0027(9)
C17 0.0244(14) 0.0162(10) 0.0189(10) -0.0018(8) -0.0047(9) -0.0051(9)
C1 0.0208(13) 0.0161(10) 0.0239(11) -0.0021(8) -0.0043(9) -0.0057(9)
C4 0.0242(14) 0.0186(11) 0.0234(11) -0.0021(9) -0.0061(10) -0.0039(9)
C2 0.0285(16) 0.0253(12) 0.0286(13) -0.0005(10) -0.0085(11) -0.0072(11)
Cl103 0.0215(4) 0.0104(12) 0.0207(9) -0.0032(7) -0.0062(5) -0.0062(9)
Cl102 0.0246(3) 0.01859(17) 0.0134(9) 0.0002(7) -0.0089(7) -0.00717(18)

loop_
_atom_type_symbol
_atom_type_scat_dispersion_real
_atom_type_scat_dispersion_imag
_atom_type_scat_Cromer_Mann_a1
_atom_type_scat_Cromer_Mann_b1
_atom_type_scat_Cromer_Mann_a2
_atom_type_scat_Cromer_Mann_b2
_atom_type_scat_Cromer_Mann_a3
_atom_type_scat_Cromer_Mann_b3
_atom_type_scat_Cromer_Mann_a4
_atom_type_scat_Cromer_Mann_b4
_atom_type_scat_Cromer_Mann_c
_atom_type_scat_source
C 0.0033 0.0016 2.3100 20.8439 1.0200 10.2075 1.5886 0.5687 0.8650 51.6512 0.2156 'International Tables Vol C 4.2.6.8 and 6.1.1.4'
H 0.0000 0.0000 0.4930 10.5109 0.3229 26.1257 0.1402 3.1424 0.0408 57.7998 0.0030 'International Tables Vol C 4.2.6.8 and 6.1.1.4'
N 0.0061 0.0033 12.2126 0.0057 3.1322 9.8933 2.0125 28.9975 1.1663 0.5826 -11.5290 'International Tables Vol C 4.2.6.8 and 6.1.1.4'
Cl 0.1484 0.1585 11.4604 0.0104 7.1964 1.1662 6.2556 18.5194 1.6455 47.7784 -9.5574 'International Tables Vol C 4.2.6.8 and 6.1.1.4'
Pd -0.9988 1.0072 19.3319 0.6987 15.5017 7.9893 5.2954 25.2052 0.6058 76.8986 5.2659 'International Tables Vol C 4.2.6.8 and 6.1.1.4'
Br -0.2901 2.4595 17.1789 2.1723 5.2358 16.5796 5.6377 0.2609 3.9851 41.4328 2.9557 'International Tables Vol C 4.2.6.8 and 6.1.1.4'

loop_
_geom_angle_atom_site_label_1
_geom_angle_site_symmetry_1
_geom_angle_atom_site_label_2
_geom_angle_atom_site_label_3
_geom_angle_site_symmetry_3
_geom_angle
_geom_angle_publ_flag
Cl103 2_576 Pd1 Cl102 2_576 88.8(4) yes
Cl103 2_576 Pd1 Cl103 . 179.995 yes
Cl102 2_576 Pd1 Cl103 . 91.2(4) yes
Cl103 2_576 Pd1 Cl102 . 91.2(4) yes
Cl102 2_576 Pd1 Cl102 . 179.995 yes
Cl103 . Pd1 Cl102 . 88.8(4) yes
C5 . N4 C11 . 124.6(2) yes
C5 . N4 C14 . 126.3(2) yes
C11 . N4 C14 . 109.0(2) yes
N4 . C5 C6 . 112.2(2) yes
N4 . C5 H51 . 107.4 no
C6 . C5 H51 . 108.8 no
N4 . C5 H52 . 107.4 no
C6 . C5 H52 . 110.3 no
H51 . C5 H52 . 110.6 no
C5 . C6 C7 . 114.1(2) yes
C5 . C6 H62 . 107.1 no
C7 . C6 H62 . 107.9 no
C5 . C6 H61 . 109.7 no
C7 . C6 H61 . 109.4 no
H62 . C6 H61 . 108.5 no
C6 . C7 C8 . 113.3(2) yes
C6 . C7 H72 . 109.4 no
C8 . C7 H72 . 108.4 no
C6 . C7 H71 . 108.3 no
C8 . C7 H71 . 107.8 no
H72 . C7 H71 . 109.6 no
C7 . C8 C9 . 113.0(2) yes
C7 . C8 H81 . 109.5 no
C9 . C8 H81 . 108.2 no
C7 . C8 H82 . 109.1 no
C9 . C8 H82 . 107.8 no
H81 . C8 H82 . 109.2 no
C8 . C9 C10 . 113.5(2) yes
C8 . C9 H92 . 108.3 no
C10 . C9 H92 . 108.9 no
C8 . C9 H91 . 108.0 no
C10 . C9 H91 . 109.4 no
H92 . C9 H91 . 108.6 no
C9 . C10 H101 . 109.8 no
C9 . C10 H103 . 109.6 no
H101 . C10 H103 . 108.6 no
C9 . C10 H102 . 109.3 no
H101 . C10 H102 . 109.4 no
H103 . C10 H102 . 110.2 no
N4 . C11 C12 . 107.0(2) yes
N4 . C11 H111 . 124.9 no
C12 . C11 H111 . 128.1 no
C11 . C12 N13 . 106.9(2) yes
C11 . C12 H121 . 128.6 no
N13 . C12 H121 . 124.5 no
C12 . N13 C14 . 108.9(2) yes
C12 . N13 C15 . 123.9(2) yes
C14 . N13 C15 . 127.2(2) yes
N13 . C14 N4 . 108.2(2) yes
N13 . C14 H141 . 126.0 no
N4 . C14 H141 . 125.8 no
N13 . C15 C1 . 114.6(2) yes
N13 . C15 H152 . 107.1 no
C1 . C15 H152 . 108.3 no
N13 . C15 H151 . 107.2 no
C1 . C15 H151 . 109.0 no
H152 . C15 H151 . 110.8 no
C17 . C16 C4 . 113.4(2) yes
C17 . C16 H162 . 107.5 no
C4 . C16 H162 . 108.2 no
C17 . C16 H161 . 108.8 no
C4 . C16 H161 . 109.6 no
H162 . C16 H161 . 109.3 no
C16 . C17 C1 . 112.8(2) yes
C16 . C17 H171 . 108.9 no
C1 . C17 H171 . 109.6 no
C16 . C17 H172 . 109.1 no
C1 . C17 H172 . 107.3 no
H171 . C17 H172 . 109.2 no
C17 . C1 C15 . 109.5(2) yes
C17 . C1 H12 . 109.4 no
C15 . C1 H12 . 109.0 no
C17 . C1 H11 . 110.7 no
C15 . C1 H11 . 109.1 no
H12 . C1 H11 . 109.2 no
C16 . C4 C2 . 112.2(2) yes
C16 . C4 H41 . 108.7 no
C2 . C4 H41 . 110.0 no
C16 . C4 H42 . 107.7 no
C2 . C4 H42 . 109.0 no
H41 . C4 H42 . 109.2 no
C4 . C2 H22 . 111.2 no
C4 . C2 H21 . 109.3 no
H22 . C2 H21 . 109.2 no
C4 . C2 H23 . 109.8 no
H22 . C2 H23 . 108.6 no
H21 . C2 H23 . 108.7 no

loop_
_geom_bond_atom_site_label_1
_geom_bond_atom_site_label_2
_geom_bond_site_symmetry_2
_geom_bond_distance
_geom_bond_publ_flag
Pd1 Cl103 2_576 2.287(10) yes
Pd1 Cl102 2_576 2.257(7) yes
Pd1 Cl103 . 2.287(10) yes
Pd1 Cl102 . 2.257(7) yes
N4 C5 . 1.482(3) yes
N4 C11 . 1.383(3) yes
N4 C14 . 1.334(3) yes
C5 C6 . 1.519(4) yes
C5 H51 . 0.981 no
C5 H52 . 0.974 no
C6 C7 . 1.524(4) yes
C6 H62 . 0.960 no
C6 H61 . 0.980 no
C7 C8 . 1.531(4) yes
C7 H72 . 0.965 no
C7 H71 . 0.970 no
C8 C9 . 1.528(4) yes
C8 H81 . 0.969 no
C8 H82 . 0.974 no
C9 C10 . 1.531(4) yes
C9 H92 . 0.976 no
C9 H91 . 0.977 no
C10 H101 . 0.973 no
C10 H103 . 0.964 no
C10 H102 . 0.964 no
C11 C12 . 1.362(3) yes
C11 H111 . 0.938 no
C12 N13 . 1.382(3) yes
C12 H121 . 0.943 no
N13 C14 . 1.342(3) yes
N13 C15 . 1.472(3) yes
C14 H141 . 0.933 no
C15 C1 . 1.518(4) yes
C15 H152 . 0.979 no
C15 H151 . 0.973 no
C16 C17 . 1.526(4) yes
C16 C4 . 1.526(4) yes
C16 H162 . 0.976 no
C16 H161 . 0.974 no
C17 C1 . 1.531(3) yes
C17 H171 . 0.973 no
C17 H172 . 0.983 no
C1 H12 . 0.970 no
C1 H11 . 0.979 no
C4 C2 . 1.533(4) yes
C4 H41 . 0.968 no
C4 H42 . 0.971 no
C2 H22 . 0.962 no
C2 H21 . 0.971 no
C2 H23 . 0.960 no
